data_1001237
loop_
_publ_author_name
'Giroult, J P'
'Goreaud, M'
'Labbe, P'
'Raveau, B'

_publ_section_title
;
Rb~x~ P~8~ W~32~ O~112~: A Tunnel Structure Built up from Re O~3~-Type
Blocks and P~2~ O~7~ Groups
;
_journal_coden_ASTM ACBCAR
_journal_name_full 'Acta Crystallographica B (24,1968-38,1982)'
_journal_page_first 2570
_journal_page_last 2575
_journal_paper_doi 10.1107/S0567740880009466
_journal_volume 36
_journal_year 1980
_chemical_formula_structural 'Rb.8 P4 W16 O56'
_chemical_formula_sum 'O56 P4 Rb0.8 W16'
_chemical_name_systematic
;
Rubidium phosphorus tungsten oxide (.8/4/16/56)
;
_space_group_IT_number 13
_symmetry_cell_setting monoclinic
_symmetry_Int_Tables_number 13
_symmetry_space_group_name_Hall '-P 2yc'
_symmetry_space_group_name_H-M 'P 1 2/c 1'
_cell_angle_alpha 90
_cell_angle_beta 93.89(2)
_cell_angle_gamma 90
_cell_formula_units_Z 1
_cell_length_a 16.194(3)
_cell_length_b 3.7719(4)
_cell_length_c 17.095(4)
_cell_volume 1041.8
_refine_ls_R_factor_all 0.038
_cod_original_formula_sum 'O56 P4 Rb.8 W16'
_cod_database_code 1001237

loop_
_symmetry_equiv_pos_as_xyz
x,y,z
-x,y,1/2-z
-x,-y,-z
x,-y,1/2+z

loop_
_atom_site_label
_atom_site_type_symbol
_atom_site_symmetry_multiplicity
_atom_site_Wyckoff_symbol
_atom_site_fract_x
_atom_site_fract_y
_atom_site_fract_z
_atom_site_occupancy
_atom_site_attached_hydrogens
_atom_site_calc_flag
Rb1 Rb1+ 2 d 0.5 0. 0.5 0.4 0 d
P1 P5+ 4 g 0.4316(4) 0.4062(15) 0.1456(3) 0.5 0 d
P2 P5+ 4 g 0.4317(4) 0.5936(16) 0.1450(4) 0.5 0 d
W1 W6+ 4 g 0.15094(3) 0.48884(15) 0.21246(3) 1. 0 d
W2 W6+ 4 g 0.35917(3) 0.53926(15) 0.32722(2) 1. 0 d
W3 W6+ 4 g 0.25863(3) 0.47253(18) 0.52189(2) 1. 0 d
W4 W6+ 4 g 0.05192(3) 0.50512(11) 0.40526(3) 1. 0 d
O1 O2- 2 c 0. 0.5 0. 1. 0 d
O2 O2- 4 g 0.2141(17) 0.4784(85) 0.1143(16) 0.5 0 d
O3 O2- 4 g 0.2134(22) 0.5144(97) 0.1152(20) 0.5 0 d
O4 O2- 4 g 0.1635(6) 0.4991(34) 0.4613(6) 1. 0 d
O5 O2- 4 g 0.0532(7) 0.4885(39) 0.1522(7) 1. 0 d
O6 O2- 4 g 0.1033(6) 0.4959(29) 0.3060(6) 1. 0 d
O7 O2- 4 g 0.3273(11) 0.4602(63) 0.4248(9) 0.5 0 d
O8 O2- 4 g 0.3215(14) 0.5537(79) 0.4221(12) 0.5 0 d
O9 O2- 4 g 0.3769(14) 0.4535(79) 0.0766(13) 0.5 0 d
O10 O2- 4 g 0.3766(88) 0.05472(88) 0.0778(15) 0.5 0 d
O11 O2- 4 g 0.2613(16) 0.4521(86) 0.2741(14) 0.5 0 d
O12 O2- 4 g 0.2636(13) 0.5442(76) 0.2714(12) 0.5 0 d
O13 O2- 4 g 0.4117(15) 0.4418(77) 0.2228(14) 0.5 0 d
O14 O2- 4 g 0.4156(13) 0.5724(61) 0.2235(11) 0.5 0 d
O15 O2- 4 g 0.4787(15) 0.4379(84) 0.3743(14) 0.5 0 d
O16 O2- 4 g 0.4806(12) 0.5449(69) 0.3730(11) 0.5 0 d
O17 O2- 4 g 0.2625(1) 0.0037(53) 0.0217(9) 0.5 0 d
O18 O2- 4 g 0.2839(14) 0.0065(60) 0.0123(11) 0.5 0 d
O19 O2- 4 g 0.1706(13) -0.0041(57) 0.2065(11) 0.5 0 d
O20 O2- 4 g 0.1483(13) -0.0004(52) 0.2114(10) 0.5 0 d
O21 O2- 4 g 0.3845(13) 0.0139(62) 0.3179(11) 0.5 0 d
O22 O2- 4 g 0.3571(15) 0.0102(76) 0.3311(14) 0.5 0 d
O23 O2- 4 g 0.0557(7) 0.0008(31) 0.4044(7) 1. 0 d
O24 O2- 4 g 0.4112(13) 0.0042(66) 0.1537(13) 0.5 0 d

loop_
_atom_type_symbol
_atom_type_oxidation_number
Rb1+ 1.000
P5+ 5.000
W6+ 5.700
O2- -2.000
